data_4032419
loop_
_publ_author_name
'Lan, Xiao-Bing'
'Li, Yinwu'
'Li, Yan-Fang'
'Shen, Dong-Sheng'
'Ke, Zhuofeng'
'Liu, Feng-Shou'

_publ_section_title
;
 Flexible Steric Bulky Bis(Imino)acenaphthene (BIAN)-Supported
 N-Heterocyclic Carbene Palladium Precatalysts: Catalytic Application in
 Buchwald-Hartwig Amination in Air.
;
_journal_issue 6
_journal_name_full 'The Journal of organic chemistry'
_journal_page_first 2914
_journal_page_last 2925
_journal_paper_doi 10.1021/acs.joc.6b02867
_journal_volume 82
_journal_year 2017
_chemical_formula_moiety 'C63 H54 Cl3 N3 Pd, C H2 Cl2'
_chemical_formula_sum 'C64 H56 Cl5 N3 Pd'
_chemical_formula_weight 1150.77
_chemical_name_systematic
;
 ? 
;
_space_group_crystal_system triclinic
_space_group_IT_number 2
_space_group_name_Hall '-P 1'
_space_group_name_H-M_alt 'P -1'
_symmetry_space_group_name_Hall '-P 1'
_symmetry_space_group_name_H-M 'P -1'
_atom_sites_solution_hydrogens geom
_atom_sites_solution_primary direct
_atom_sites_solution_secondary difmap
_audit_creation_date 2016-05-11
_audit_creation_method
;
Olex2 1.2
(compiled 2016.02.19 svn.r3266 for OlexSys, GUI svn.r5155)
;
_cell_angle_alpha 87.2260(10)
_cell_angle_beta 80.4440(10)
_cell_angle_gamma 73.1650(10)
_cell_formula_units_Z 2
_cell_length_a 12.3613(2)
_cell_length_b 13.2672(2)
_cell_length_c 17.5612(3)
_cell_measurement_reflns_used 4728
_cell_measurement_temperature 293(2)
_cell_measurement_theta_max 20.81
_cell_measurement_theta_min 2.35
_cell_volume 2718.35(8)
_computing_cell_refinement 'SAINT v7.34A (Bruker, 200?)'
_computing_data_reduction 'SAINT v7.34A (Bruker, 200?)'
_computing_molecular_graphics 'Olex2 (Dolomanov et al., 2009)'
_computing_publication_material 'Olex2 (Dolomanov et al., 2009)'
_computing_structure_refinement 'XL (Sheldrick, 2008)'
_computing_structure_solution 'SHELXS-97 (Sheldrick, 1990)'
_diffrn_ambient_temperature 293(2)
_diffrn_measured_fraction_theta_full 0.976
_diffrn_measured_fraction_theta_max 0.976
_diffrn_measurement_device_type 'CCD area detector'
_diffrn_measurement_method 'phi and omega scans'
_diffrn_radiation_monochromator graphite
_diffrn_radiation_type MoK\a
_diffrn_radiation_wavelength 0.71073
_diffrn_reflns_av_R_equivalents 0.0652
_diffrn_reflns_av_unetI/netI 0.1032
_diffrn_reflns_limit_h_max 15
_diffrn_reflns_limit_h_min -16
_diffrn_reflns_limit_k_max 16
_diffrn_reflns_limit_k_min -16
_diffrn_reflns_limit_l_max 22
_diffrn_reflns_limit_l_min -22
_diffrn_reflns_number 40433
_diffrn_reflns_theta_full 27.54
_diffrn_reflns_theta_max 27.54
_diffrn_reflns_theta_min 1.74
_diffrn_source 'fine-focus sealed tube'
_exptl_absorpt_coefficient_mu 0.631
_exptl_absorpt_correction_T_max 0.9057
_exptl_absorpt_correction_T_min 0.852695
_exptl_absorpt_correction_type multi-scan
_exptl_absorpt_process_details
;
SADABS-2004/1 (Bruker,2004) was used for absorption correction.
R(int) was 0.0476 before and 0.0407 after correction.
The Ratio of minimum to maximum transmission is 0.8527.
The \l/2 correction factor is 0.0015.
;
_exptl_crystal_density_diffrn 1.406
_exptl_crystal_density_method 'not measured'
_exptl_crystal_description block
_exptl_crystal_F_000 1184
_exptl_crystal_size_max 0.22
_exptl_crystal_size_mid 0.18
_exptl_crystal_size_min 0.16
_refine_diff_density_max 0.891
_refine_diff_density_min -0.663
_refine_diff_density_rms 0.079
_refine_ls_extinction_method none
_refine_ls_goodness_of_fit_ref 0.996
_refine_ls_hydrogen_treatment constr
_refine_ls_matrix_type full
_refine_ls_number_parameters 663
_refine_ls_number_reflns 12240
_refine_ls_number_restraints 0
_refine_ls_restrained_S_all 0.996
_refine_ls_R_factor_all 0.1262
_refine_ls_R_factor_gt 0.0586
_refine_ls_shift/su_max 0.001
_refine_ls_shift/su_mean 0.000
_refine_ls_structure_factor_coef Fsqd
_refine_ls_weighting_details 'calc w=1/[\s^2^(Fo^2^)+(0.0626P)^2^+0.0000P] where P=(Fo^2^+2Fc^2^)/3'
_refine_ls_weighting_scheme calc
_refine_ls_wR_factor_gt 0.1202
_refine_ls_wR_factor_ref 0.1463
_reflns_number_gt 6709
_reflns_number_total 12240
_reflns_threshold_expression >2sigma(I)
_cod_data_source_file jo6b02867_si_002.cif
_cod_data_source_block C1
_cod_database_code 4032419
_olex2_refinement_description
;
1. Fixed Uiso
 At 1.2 times of:
  All C(H) groups, All C(H,H) groups
 At 1.5 times of:
  All C(H,H,H) groups
2.a Ternary CH refined with riding coordinates:
 C28(H28), C46(H46), C23(H23), C16(H16)
2.b Secondary CH2 refined with riding coordinates:
 C64(H64A,H64B)
2.c Aromatic/amide H refined with riding coordinates:
 C61(H61), C41(H41), C10(H10), C21(H21), C59(H59), C44(H44), C6(H6), C52(H52),
 C4(H4), C19(H19), C63(H63), C36(H36), C49(H49), C5(H5), C62(H62), C40(H40),
 C55(H55), C57(H57), C54(H54), C48(H48), C9(H9), C8(H8), C30(H30), C31(H31),
 C34(H34), C50(H50), C32(H32), C51(H51), C37(H37), C58(H58), C39(H39), C20(H20),
  C38(H38), C33(H33), C56(H56)
2.d Idealised Me refined as rotating group:
 C18(H18A,H18B,H18C), C25(H25A,H25B,H25C), C24(H24A,H24B,H24C), C43(H43A,H43B,
 H43C), C17(H17A,H17B,H17C)
;
_olex2_submission_special_instructions 'No special instructions were received'

loop_
_space_group_symop_id
_space_group_symop_operation_xyz
1 'x, y, z'
2 '-x, -y, -z'

loop_
_atom_site_label
_atom_site_type_symbol
_atom_site_fract_x
_atom_site_fract_y
_atom_site_fract_z
_atom_site_U_iso_or_equiv
_atom_site_adp_type
_atom_site_occupancy
_atom_site_calc_flag
_atom_site_refinement_flags_posn
Pd1 Pd 0.57576(3) 0.79554(2) 0.152663(18) 0.03770(12) Uani 1 d .
Cl2 Cl 0.68461(10) 0.64746(9) 0.20474(7) 0.0652(4) Uani 1 d .
Cl1 Cl 0.45875(10) 0.94410(9) 0.10714(7) 0.0625(4) Uani 1 d .
Cl3 Cl 1.02964(13) 0.62228(13) -0.00906(10) 0.0989(5) Uani 1 d .
N3 N 0.7154(3) 0.7981(3) 0.06191(19) 0.0430(9) Uani 1 d .
N1 N 0.4140(3) 0.8600(2) 0.29860(18) 0.0350(8) Uani 1 d .
N2 N 0.3695(3) 0.7403(2) 0.23974(17) 0.0313(7) Uani 1 d .
C1 C 0.4470(3) 0.7966(3) 0.2348(2) 0.0332(9) Uani 1 d .
C15 C 0.4333(4) 1.0386(3) 0.3047(2) 0.0478(11) Uani 1 d .
C2 C 0.3190(3) 0.8411(3) 0.3432(2) 0.0349(9) Uani 1 d .
C26 C 0.3702(3) 0.6606(3) 0.1858(2) 0.0341(9) Uani 1 d .
C14 C 0.4733(3) 0.9315(3) 0.3201(2) 0.0381(10) Uani 1 d .
C13 C 0.2895(3) 0.7687(3) 0.3060(2) 0.0341(9) Uani 1 d .
C61 C 0.8955(5) 0.8057(4) -0.0539(3) 0.0668(15) Uani 1 d .
H61 H 0.9557 0.8084 -0.0928 0.080 Uiso 1 calc R
C28 C 0.2489(3) 0.8072(3) 0.1104(2) 0.0389(10) Uani 1 d .
H28 H 0.2940 0.8477 0.1292 0.047 Uiso 1 calc R
C27 C 0.3121(3) 0.6915(3) 0.1225(2) 0.0378(10) Uani 1 d .
C35 C 0.2474(4) 0.8374(3) 0.0248(2) 0.0414(10) Uani 1 d .
C41 C 0.3094(4) 0.6132(3) 0.0739(2) 0.0449(11) Uani 1 d .
H41 H 0.2728 0.6325 0.0310 0.054 Uiso 1 calc R
C46 C 0.4775(4) 0.5224(3) 0.2731(2) 0.0448(11) Uani 1 d .
H46 H 0.5035 0.5818 0.2857 0.054 Uiso 1 calc R
C29 C 0.1337(4) 0.8388(3) 0.1608(2) 0.0441(11) Uani 1 d .
C10 C 0.1174(3) 0.6859(3) 0.3430(2) 0.0440(11) Uani 1 d .
H10 H 0.1295 0.6443 0.2995 0.053 Uiso 1 calc R
C21 C 0.6212(4) 0.9578(4) 0.3809(3) 0.0642(14) Uani 1 d .
H21 H 0.6833 0.9327 0.4071 0.077 Uiso 1 calc R
C45 C 0.4220(3) 0.5551(3) 0.2014(2) 0.0396(10) Uani 1 d .
C3 C 0.2430(3) 0.8696(3) 0.4166(2) 0.0396(10) Uani 1 d .
C23 C 0.5996(4) 0.7744(4) 0.3865(2) 0.0502(12) Uani 1 d .
H23 H 0.5726 0.7332 0.3528 0.060 Uiso 1 calc R
C59 C 0.8145(4) 0.7227(4) 0.0531(3) 0.0501(11) Uani 1 d .
H59 H 0.8227 0.6660 0.0871 0.060 Uiso 1 calc R
C44 C 0.4134(4) 0.4810(3) 0.1505(3) 0.0494(12) Uani 1 d .
H44 H 0.4461 0.4100 0.1600 0.059 Uiso 1 calc R
C60 C 0.9049(4) 0.7238(4) -0.0031(3) 0.0562(12) Uani 1 d .
C6 C 0.0664(4) 0.8775(4) 0.5408(3) 0.0578(13) Uani 1 d .
H6 H 0.0082 0.8819 0.5827 0.069 Uiso 1 calc R
C52 C 0.3841(5) 0.5556(4) 0.4112(3) 0.0691(15) Uani 1 d .
H52 H 0.4333 0.5956 0.4160 0.083 Uiso 1 calc R
C4 C 0.2324(4) 0.9318(3) 0.4787(2) 0.0475(11) Uani 1 d .
H4 H 0.2827 0.9716 0.4802 0.057 Uiso 1 calc R
C11 C 0.1877(3) 0.7461(3) 0.3501(2) 0.0358(9) Uani 1 d .
C19 C 0.4931(5) 1.1030(4) 0.3265(3) 0.0654(14) Uani 1 d .
H19 H 0.4694 1.1749 0.3165 0.078 Uiso 1 calc R
C22 C 0.5650(4) 0.8885(4) 0.3611(3) 0.0493(12) Uani 1 d .
C53 C 0.5856(4) 0.4260(3) 0.2617(3) 0.0500(12) Uani 1 d .
C7 C 0.0761(4) 0.8119(3) 0.4769(2) 0.0463(11) Uani 1 d .
C42 C 0.3589(4) 0.5081(3) 0.0868(2) 0.0481(11) Uani 1 d .
C12 C 0.1638(3) 0.8106(3) 0.4172(2) 0.0396(10) Uani 1 d .
C63 C 0.7086(4) 0.8771(4) 0.0124(3) 0.0637(14) Uani 1 d .
H63 H 0.6409 0.9319 0.0173 0.076 Uiso 1 calc R
C36 C 0.1469(4) 0.8860(3) -0.0031(2) 0.0526(12) Uani 1 d .
H36 H 0.0768 0.8940 0.0286 0.063 Uiso 1 calc R
C49 C 0.2400(5) 0.4359(5) 0.4006(4) 0.0864(19) Uani 1 d .
H49 H 0.1917 0.3949 0.3963 0.104 Uiso 1 calc R
C5 C 0.1423(4) 0.9338(4) 0.5406(3) 0.0580(13) Uani 1 d .
H5 H 0.1348 0.9757 0.5832 0.070 Uiso 1 calc R
C62 C 0.7951(5) 0.8832(4) -0.0456(3) 0.0805(17) Uani 1 d .
H62 H 0.7850 0.9402 -0.0793 0.097 Uiso 1 calc R
C40 C 0.3495(4) 0.8242(4) -0.0238(3) 0.0582(13) Uani 1 d .
H40 H 0.4177 0.7899 -0.0062 0.070 Uiso 1 calc R
C55 C 0.7193(5) 0.2852(4) 0.3170(4) 0.0813(18) Uani 1 d .
H55 H 0.7407 0.2459 0.3601 0.098 Uiso 1 calc R
C16 C 0.3241(4) 1.0880(4) 0.2704(3) 0.0616(14) Uani 1 d .
H16 H 0.3068 1.0321 0.2444 0.074 Uiso 1 calc R
C47 C 0.3912(4) 0.5089(3) 0.3417(3) 0.0514(12) Uani 1 d .
C57 C 0.7608(5) 0.3247(4) 0.1849(4) 0.0881(19) Uani 1 d .
H57 H 0.8088 0.3114 0.1375 0.106 Uiso 1 calc R
C54 C 0.6164(4) 0.3638(4) 0.3243(3) 0.0643(14) Uani 1 d .
H54 H 0.5678 0.3747 0.3715 0.077 Uiso 1 calc R
C48 C 0.3187(4) 0.4476(4) 0.3385(3) 0.0647(14) Uani 1 d .
H48 H 0.3234 0.4131 0.2927 0.078 Uiso 1 calc R
C9 C 0.0267(4) 0.6887(4) 0.4028(3) 0.0564(13) Uani 1 d .
H9 H -0.0214 0.6476 0.3982 0.068 Uiso 1 calc R
C8 C 0.0049(4) 0.7490(4) 0.4681(3) 0.0540(12) Uani 1 d .
H8 H -0.0568 0.7483 0.5063 0.065 Uiso 1 calc R
C30 C 0.1023(4) 0.9283(4) 0.2065(2) 0.0534(12) Uani 1 d .
H30 H 0.1535 0.9676 0.2065 0.064 Uiso 1 calc R
C31 C -0.0042(5) 0.9596(4) 0.2521(3) 0.0695(16) Uani 1 d .
H31 H -0.0233 1.0188 0.2834 0.083 Uiso 1 calc R
C18 C 0.3354(5) 1.1748(4) 0.2104(3) 0.0869(18) Uani 1 d .
H18A H 0.3511 1.2311 0.2348 0.130 Uiso 1 calc GR
H18B H 0.2652 1.2013 0.1899 0.130 Uiso 1 calc GR
H18C H 0.3969 1.1460 0.1693 0.130 Uiso 1 calc GR
C34 C 0.0540(4) 0.7840(4) 0.1614(3) 0.0570(13) Uani 1 d .
H34 H 0.0727 0.7239 0.1312 0.068 Uiso 1 calc R
C50 C 0.2327(6) 0.4838(6) 0.4678(4) 0.097(2) Uani 1 d .
H50 H 0.1789 0.4762 0.5097 0.116 Uiso 1 calc R
C32 C -0.0809(5) 0.9044(5) 0.2514(3) 0.0786(18) Uani 1 d .
H32 H -0.1526 0.9265 0.2817 0.094 Uiso 1 calc R
C51 C 0.3044(6) 0.5440(5) 0.4748(3) 0.092(2) Uani 1 d .
H51 H 0.2997 0.5767 0.5214 0.110 Uiso 1 calc R
C37 C 0.1505(5) 0.9229(4) -0.0786(3) 0.0669(15) Uani 1 d .
H37 H 0.0827 0.9556 -0.0973 0.080 Uiso 1 calc R
C58 C 0.6574(5) 0.4067(4) 0.1929(3) 0.0673(15) Uani 1 d .
H58 H 0.6378 0.4483 0.1504 0.081 Uiso 1 calc R
C39 C 0.3523(5) 0.8613(4) -0.0987(3) 0.0730(16) Uani 1 d .
H39 H 0.4221 0.8521 -0.1310 0.088 Uiso 1 calc R
C20 C 0.5866(5) 1.0625(5) 0.3625(3) 0.0786(17) Uani 1 d .
H20 H 0.6273 1.1069 0.3747 0.094 Uiso 1 calc R
C38 C 0.2527(5) 0.9117(4) -0.1256(3) 0.0731(16) Uani 1 d .
H38 H 0.2547 0.9381 -0.1756 0.088 Uiso 1 calc R
C25 C 0.5435(4) 0.7635(4) 0.4688(3) 0.0753(16) Uani 1 d .
H25A H 0.5621 0.8096 0.5017 0.113 Uiso 1 calc GR
H25B H 0.5708 0.6920 0.4856 0.113 Uiso 1 calc GR
H25C H 0.4619 0.7821 0.4711 0.113 Uiso 1 calc GR
C33 C -0.0533(4) 0.8168(5) 0.2063(3) 0.0720(16) Uani 1 d .
H33 H -0.1062 0.7793 0.2058 0.086 Uiso 1 calc R
C24 C 0.7291(4) 0.7294(4) 0.3801(3) 0.0775(16) Uani 1 d .
H24A H 0.7652 0.7467 0.3305 0.116 Uiso 1 calc GR
H24B H 0.7484 0.6542 0.3858 0.116 Uiso 1 calc GR
H24C H 0.7552 0.7589 0.4200 0.116 Uiso 1 calc GR
C56 C 0.7891(5) 0.2646(4) 0.2486(5) 0.095(2) Uani 1 d .
H56 H 0.8566 0.2097 0.2444 0.114 Uiso 1 calc R
C43 C 0.3520(5) 0.4250(4) 0.0339(3) 0.0714(16) Uani 1 d .
H43A H 0.2857 0.4514 0.0091 0.107 Uiso 1 calc GR
H43B H 0.3464 0.3634 0.0634 0.107 Uiso 1 calc GR
H43C H 0.4195 0.4073 -0.0045 0.107 Uiso 1 calc GR
C17 C 0.2243(5) 1.1326(5) 0.3338(4) 0.109(2) Uani 1 d .
H17A H 0.2103 1.0766 0.3671 0.163 Uiso 1 calc GR
H17B H 0.1573 1.1664 0.3113 0.163 Uiso 1 calc GR
H17C H 0.2422 1.1830 0.3633 0.163 Uiso 1 calc GR
Cl5 Cl 0.0422(2) 0.5878(2) 0.66286(15) 0.1619(9) Uani 1 d .
Cl4 Cl -0.0747(3) 0.5283(3) 0.80404(16) 0.2127(13) Uani 1 d .
C64 C 0.0547(7) 0.5307(7) 0.7505(6) 0.164(4) Uani 1 d .
H64A H 0.0911 0.5687 0.7791 0.197 Uiso 1 calc R
H64B H 0.1040 0.4591 0.7434 0.197 Uiso 1 calc R

loop_
_atom_site_aniso_label
_atom_site_aniso_U_11
_atom_site_aniso_U_22
_atom_site_aniso_U_33
_atom_site_aniso_U_23
_atom_site_aniso_U_13
_atom_site_aniso_U_12
Pd1 0.0364(2) 0.03745(19) 0.0381(2) 0.00221(13) -0.00248(14) -0.01091(14)
Cl2 0.0537(8) 0.0581(8) 0.0639(8) 0.0208(6) 0.0051(6) 0.0035(6)
Cl1 0.0474(7) 0.0597(8) 0.0706(8) 0.0260(6) -0.0039(6) -0.0071(6)
Cl3 0.0578(9) 0.1026(12) 0.1096(13) 0.0064(10) 0.0128(9) 0.0032(8)
N3 0.045(2) 0.047(2) 0.039(2) 0.0001(17) -0.0036(17) -0.0172(18)
N1 0.0335(19) 0.0346(19) 0.038(2) -0.0008(15) -0.0047(16) -0.0123(15)
N2 0.0315(19) 0.0278(17) 0.0363(19) -0.0011(14) -0.0083(15) -0.0092(14)
C1 0.034(2) 0.028(2) 0.037(2) 0.0033(17) -0.0082(19) -0.0067(17)
C15 0.048(3) 0.040(3) 0.056(3) -0.008(2) 0.000(2) -0.017(2)
C2 0.028(2) 0.037(2) 0.040(2) 0.0008(18) -0.0039(19) -0.0105(18)
C26 0.037(2) 0.033(2) 0.034(2) -0.0024(17) -0.0052(19) -0.0117(18)
C14 0.036(2) 0.039(2) 0.040(2) -0.0110(18) 0.002(2) -0.0157(19)
C13 0.033(2) 0.036(2) 0.033(2) -0.0019(17) -0.0040(19) -0.0085(18)
C61 0.059(4) 0.080(4) 0.056(3) 0.001(3) 0.015(3) -0.025(3)
C28 0.043(3) 0.036(2) 0.037(2) -0.0006(18) -0.010(2) -0.0082(19)
C27 0.036(2) 0.041(2) 0.037(2) 0.0020(18) -0.0051(19) -0.0111(19)
C35 0.039(3) 0.046(3) 0.036(2) 0.0001(19) -0.009(2) -0.005(2)
C41 0.046(3) 0.052(3) 0.037(3) -0.005(2) -0.013(2) -0.010(2)
C46 0.058(3) 0.030(2) 0.051(3) 0.0011(19) -0.022(2) -0.014(2)
C29 0.043(3) 0.048(3) 0.035(2) 0.008(2) -0.006(2) -0.003(2)
C10 0.041(3) 0.046(3) 0.049(3) 0.003(2) -0.010(2) -0.019(2)
C21 0.057(3) 0.082(4) 0.067(3) -0.012(3) -0.019(3) -0.035(3)
C45 0.042(3) 0.031(2) 0.045(3) 0.0003(18) -0.009(2) -0.0084(19)
C3 0.035(2) 0.041(2) 0.042(3) 0.0002(19) -0.007(2) -0.0087(19)
C23 0.038(3) 0.065(3) 0.046(3) 0.001(2) -0.009(2) -0.012(2)
C59 0.045(3) 0.052(3) 0.053(3) 0.006(2) -0.006(2) -0.016(2)
C44 0.061(3) 0.030(2) 0.058(3) -0.003(2) -0.017(3) -0.009(2)
C60 0.042(3) 0.066(3) 0.058(3) -0.006(3) 0.001(2) -0.016(2)
C6 0.041(3) 0.080(4) 0.044(3) 0.000(2) 0.001(2) -0.008(3)
C52 0.090(4) 0.061(3) 0.052(3) 0.006(3) -0.026(3) -0.007(3)
C4 0.047(3) 0.051(3) 0.042(3) -0.009(2) -0.008(2) -0.008(2)
C11 0.033(2) 0.039(2) 0.035(2) 0.0046(18) -0.0072(19) -0.0102(18)
C19 0.075(4) 0.048(3) 0.083(4) -0.012(3) -0.010(3) -0.031(3)
C22 0.039(3) 0.060(3) 0.050(3) -0.016(2) 0.003(2) -0.018(2)
C53 0.055(3) 0.034(2) 0.065(3) 0.002(2) -0.021(3) -0.013(2)
C7 0.033(3) 0.055(3) 0.046(3) 0.006(2) -0.004(2) -0.007(2)
C42 0.053(3) 0.042(3) 0.050(3) -0.011(2) -0.013(2) -0.010(2)
C12 0.033(2) 0.046(3) 0.036(2) 0.0039(19) -0.005(2) -0.0079(19)
C63 0.057(3) 0.058(3) 0.062(3) 0.015(3) 0.011(3) -0.008(2)
C36 0.053(3) 0.059(3) 0.037(3) 0.003(2) -0.004(2) -0.005(2)
C49 0.084(5) 0.075(4) 0.089(5) 0.028(4) -0.002(4) -0.016(3)
C5 0.055(3) 0.069(3) 0.042(3) -0.011(2) -0.007(3) -0.005(3)
C62 0.082(4) 0.073(4) 0.075(4) 0.028(3) 0.011(3) -0.021(3)
C40 0.048(3) 0.075(3) 0.044(3) 0.005(2) -0.005(2) -0.009(3)
C55 0.073(4) 0.059(4) 0.118(5) 0.030(4) -0.048(4) -0.014(3)
C16 0.052(3) 0.040(3) 0.087(4) 0.002(2) -0.004(3) -0.007(2)
C47 0.063(3) 0.039(3) 0.046(3) 0.008(2) -0.016(2) -0.002(2)
C57 0.073(4) 0.058(4) 0.118(5) -0.017(4) -0.013(4) 0.007(3)
C54 0.064(3) 0.052(3) 0.081(4) 0.016(3) -0.031(3) -0.015(3)
C48 0.071(4) 0.049(3) 0.071(4) 0.006(3) -0.006(3) -0.017(3)
C9 0.045(3) 0.063(3) 0.071(4) 0.015(3) -0.015(3) -0.030(2)
C8 0.035(3) 0.072(3) 0.051(3) 0.009(2) -0.002(2) -0.014(2)
C30 0.057(3) 0.053(3) 0.042(3) 0.009(2) -0.009(2) -0.004(2)
C31 0.083(4) 0.062(4) 0.039(3) -0.001(2) 0.001(3) 0.009(3)
C18 0.091(5) 0.061(4) 0.103(5) 0.018(3) -0.010(4) -0.018(3)
C34 0.052(3) 0.068(3) 0.046(3) -0.001(2) -0.005(3) -0.011(3)
C50 0.095(6) 0.090(5) 0.081(5) 0.035(4) -0.002(4) -0.001(4)
C32 0.054(4) 0.101(5) 0.055(4) 0.016(3) 0.005(3) 0.008(3)
C51 0.124(6) 0.084(5) 0.044(4) 0.003(3) -0.026(4) 0.015(4)
C37 0.066(4) 0.075(4) 0.051(3) 0.009(3) -0.019(3) -0.002(3)
C58 0.072(4) 0.052(3) 0.072(4) -0.001(3) -0.016(3) -0.007(3)
C39 0.061(4) 0.105(5) 0.045(3) 0.000(3) 0.003(3) -0.018(3)
C20 0.084(4) 0.076(4) 0.093(4) -0.030(3) -0.009(4) -0.048(4)
C38 0.088(4) 0.084(4) 0.043(3) 0.014(3) -0.007(3) -0.022(3)
C25 0.060(4) 0.092(4) 0.067(4) 0.011(3) -0.007(3) -0.013(3)
C33 0.049(3) 0.094(4) 0.067(4) 0.018(3) -0.004(3) -0.018(3)
C24 0.046(3) 0.093(4) 0.083(4) 0.004(3) -0.013(3) -0.002(3)
C56 0.066(4) 0.054(4) 0.151(7) 0.000(4) -0.034(5) 0.013(3)
C43 0.090(4) 0.053(3) 0.075(4) -0.020(3) -0.035(3) -0.010(3)
C17 0.066(4) 0.079(4) 0.144(6) 0.020(4) 0.028(4) 0.009(3)
Cl5 0.147(2) 0.196(3) 0.149(2) 0.0040(18) -0.0355(17) -0.0529(19)
Cl4 0.228(4) 0.277(4) 0.154(2) 0.020(2) -0.034(2) -0.106(3)
C64 0.100(7) 0.177(9) 0.209(10) 0.017(7) -0.088(7) 0.001(6)

loop_
_atom_type_symbol
_atom_type_description
_atom_type_scat_dispersion_real
_atom_type_scat_dispersion_imag
_atom_type_scat_source
C C 0.0030 0.0020 'International Tables Vol C Tables 4.2.6.8 and 6.1.1.4'
H H 0.0000 0.0000 'International Tables Vol C Tables 4.2.6.8 and 6.1.1.4'
Cl Cl 0.1480 0.1590 'International Tables Vol C Tables 4.2.6.8 and 6.1.1.4'
N N 0.0060 0.0030 'International Tables Vol C Tables 4.2.6.8 and 6.1.1.4'
Pd Pd -0.9990 1.0070 'International Tables Vol C Tables 4.2.6.8 and 6.1.1.4'

loop_
_geom_angle_atom_site_label_1
_geom_angle_atom_site_label_2
_geom_angle_atom_site_label_3
_geom_angle
Cl1 Pd1 Cl2 176.51(4)
N3 Pd1 Cl2 91.31(10)
N3 Pd1 Cl1 92.14(10)
C1 Pd1 Cl2 89.94(10)
C1 Pd1 Cl1 86.61(10)
C1 Pd1 N3 178.67(14)
C59 N3 Pd1 122.7(3)
C63 N3 Pd1 121.6(3)
C63 N3 C59 115.7(4)
C1 N1 C2 109.7(3)
C1 N1 C14 126.0(3)
C2 N1 C14 124.2(3)
C1 N2 C26 126.3(3)
C1 N2 C13 109.7(3)
C13 N2 C26 124.1(3)
N1 C1 Pd1 125.4(3)
N2 C1 Pd1 128.8(3)
N2 C1 N1 105.8(3)
C14 C15 C16 123.4(4)
C19 C15 C14 117.1(4)
C19 C15 C16 119.3(4)
N1 C2 C3 142.0(4)
C13 C2 N1 107.6(3)
C13 C2 C3 110.4(3)
C27 C26 N2 118.9(3)
C45 C26 N2 118.9(3)
C45 C26 C27 122.1(4)
C15 C14 N1 119.6(4)
C15 C14 C22 123.1(4)
C22 C14 N1 117.2(4)
N2 C13 C11 142.4(4)
C2 C13 N2 107.3(3)
C2 C13 C11 110.3(3)
C60 C61 H61 121.3
C62 C61 H61 121.3
C62 C61 C60 117.4(5)
C27 C28 H28 105.5
C27 C28 C35 113.3(3)
C35 C28 H28 105.5
C29 C28 H28 105.5
C29 C28 C27 111.4(3)
C29 C28 C35 114.6(3)
C26 C27 C28 120.8(4)
C41 C27 C26 117.7(4)
C41 C27 C28 121.5(4)
C36 C35 C28 122.0(4)
C40 C35 C28 118.9(4)
C40 C35 C36 118.8(4)
C27 C41 H41 118.8
C42 C41 C27 122.4(4)
C42 C41 H41 118.8
C45 C46 H46 106.0
C45 C46 C53 114.6(3)
C53 C46 H46 106.0
C47 C46 H46 106.0
C47 C46 C45 111.4(4)
C47 C46 C53 112.1(3)
C30 C29 C28 120.1(4)
C34 C29 C28 122.2(4)
C34 C29 C30 117.6(4)
C11 C10 H10 121.0
C11 C10 C9 118.1(4)
C9 C10 H10 121.0
C22 C21 H21 119.5
C20 C21 H21 119.5
C20 C21 C22 121.0(5)
C26 C45 C46 121.5(4)
C26 C45 C44 116.6(4)
C44 C45 C46 121.8(3)
C4 C3 C2 137.8(4)
C4 C3 C12 118.7(4)
C12 C3 C2 103.5(3)
C22 C23 H23 108.3
C22 C23 C25 110.2(4)
C22 C23 C24 112.1(4)
C25 C23 H23 108.3
C25 C23 C24 109.6(4)
C24 C23 H23 108.3
N3 C59 H59 118.2
N3 C59 C60 123.7(4)
C60 C59 H59 118.2
C45 C44 H44 118.4
C42 C44 C45 123.2(4)
C42 C44 H44 118.4
C61 C60 Cl3 120.6(4)
C61 C60 C59 119.6(5)
C59 C60 Cl3 119.9(4)
C7 C6 H6 120.1
C5 C6 H6 120.1
C5 C6 C7 119.8(4)
C47 C52 H52 119.5
C47 C52 C51 121.1(6)
C51 C52 H52 119.5
C3 C4 H4 121.0
C3 C4 C5 118.0(4)
C5 C4 H4 121.0
C10 C11 C13 138.3(4)
C10 C11 C12 118.7(4)
C12 C11 C13 103.0(3)
C15 C19 H19 119.5
C20 C19 C15 121.0(5)
C20 C19 H19 119.5
C14 C22 C23 123.2(4)
C21 C22 C14 116.4(4)
C21 C22 C23 120.3(4)
C54 C53 C46 119.6(4)
C58 C53 C46 121.6(4)
C58 C53 C54 118.5(5)
C12 C7 C6 116.5(4)
C12 C7 C8 116.6(4)
C8 C7 C6 126.8(4)
C41 C42 C44 118.0(4)
C41 C42 C43 121.0(4)
C44 C42 C43 121.0(4)
C3 C12 C11 112.6(4)
C7 C12 C3 123.8(4)
C7 C12 C11 123.5(4)
N3 C63 H63 118.1
N3 C63 C62 123.9(5)
C62 C63 H63 118.1
C35 C36 H36 120.0
C35 C36 C37 120.0(4)
C37 C36 H36 120.0
C48 C49 H49 120.0
C50 C49 H49 120.0
C50 C49 C48 119.9(7)
C6 C5 C4 123.2(4)
C6 C5 H5 118.4
C4 C5 H5 118.4
C61 C62 C63 119.8(5)
C61 C62 H62 120.1
C63 C62 H62 120.1
C35 C40 H40 119.6
C35 C40 C39 120.8(5)
C39 C40 H40 119.6
C54 C55 H55 119.4
C56 C55 H55 119.4
C56 C55 C54 121.2(5)
C15 C16 H16 107.9
C15 C16 C18 113.3(4)
C18 C16 H16 107.9
C17 C16 C15 110.4(4)
C17 C16 H16 107.9
C17 C16 C18 109.4(4)
C52 C47 C46 120.6(5)
C52 C47 C48 117.0(5)
C48 C47 C46 122.3(4)
C58 C57 H57 120.7
C56 C57 H57 120.7
C56 C57 C58 118.6(6)
C53 C54 C55 120.2(5)
C53 C54 H54 119.9
C55 C54 H54 119.9
C49 C48 C47 122.2(5)
C49 C48 H48 118.9
C47 C48 H48 118.9
C10 C9 H9 118.3
C8 C9 C10 123.3(4)
C8 C9 H9 118.3
C7 C8 H8 120.1
C9 C8 C7 119.8(4)
C9 C8 H8 120.1
C29 C30 H30 119.6
C31 C30 C29 120.8(5)
C31 C30 H30 119.6
C30 C31 H31 119.9
C32 C31 C30 120.2(5)
C32 C31 H31 119.9
C16 C18 H18A 109.5
C16 C18 H18B 109.5
C16 C18 H18C 109.5
H18A C18 H18B 109.5
H18A C18 H18C 109.5
H18B C18 H18C 109.5
C29 C34 H34 119.4
C29 C34 C33 121.3(5)
C33 C34 H34 119.4
C49 C50 H50 119.8
C49 C50 C51 120.4(7)
C51 C50 H50 119.8
C31 C32 H32 119.8
C31 C32 C33 120.5(6)
C33 C32 H32 119.8
C52 C51 H51 120.4
C50 C51 C52 119.3(6)
C50 C51 H51 120.4
C36 C37 H37 119.8
C38 C37 C36 120.5(5)
C38 C37 H37 119.8
C53 C58 C57 121.3(5)
C53 C58 H58 119.4
C57 C58 H58 119.4
C40 C39 H39 119.9
C38 C39 C40 120.2(5)
C38 C39 H39 119.9
C21 C20 H20 119.4
C19 C20 C21 121.2(5)
C19 C20 H20 119.4
C37 C38 C39 119.7(5)
C37 C38 H38 120.2
C39 C38 H38 120.2
C23 C25 H25A 109.5
C23 C25 H25B 109.5
C23 C25 H25C 109.5
H25A C25 H25B 109.5
H25A C25 H25C 109.5
H25B C25 H25C 109.5
C34 C33 H33 120.2
C32 C33 C34 119.5(6)
C32 C33 H33 120.2
C23 C24 H24A 109.5
C23 C24 H24B 109.5
C23 C24 H24C 109.5
H24A C24 H24B 109.5
H24A C24 H24C 109.5
H24B C24 H24C 109.5
C55 C56 C57 120.1(5)
C55 C56 H56 120.0
C57 C56 H56 120.0
C42 C43 H43A 109.5
C42 C43 H43B 109.5
C42 C43 H43C 109.5
H43A C43 H43B 109.5
H43A C43 H43C 109.5
H43B C43 H43C 109.5
C16 C17 H17A 109.5
C16 C17 H17B 109.5
C16 C17 H17C 109.5
H17A C17 H17B 109.5
H17A C17 H17C 109.5
H17B C17 H17C 109.5
Cl5 C64 Cl4 113.2(4)
Cl5 C64 H64A 108.9
Cl5 C64 H64B 108.9
Cl4 C64 H64A 108.9
Cl4 C64 H64B 108.9
H64A C64 H64B 107.7

loop_
_geom_bond_atom_site_label_1
_geom_bond_atom_site_label_2
_geom_bond_distance
Pd1 Cl2 2.2825(11)
Pd1 Cl1 2.2795(11)
Pd1 N3 2.153(3)
Pd1 C1 1.960(4)
Cl3 C60 1.720(5)
N3 C59 1.330(5)
N3 C63 1.321(5)
N1 C1 1.368(5)
N1 C2 1.379(5)
N1 C14 1.452(5)
N2 C1 1.365(5)
N2 C26 1.451(4)
N2 C13 1.385(4)
C15 C14 1.393(6)
C15 C19 1.383(6)
C15 C16 1.527(6)
C2 C13 1.351(5)
C2 C3 1.458(5)
C26 C27 1.403(5)
C26 C45 1.395(5)
C14 C22 1.409(6)
C13 C11 1.465(5)
C61 H61 0.9300
C61 C60 1.363(6)
C61 C62 1.354(7)
C28 H28 0.9800
C28 C27 1.529(5)
C28 C35 1.539(5)
C28 C29 1.503(6)
C27 C41 1.387(5)
C35 C36 1.381(6)
C35 C40 1.372(6)
C41 H41 0.9300
C41 C42 1.375(6)
C46 H46 0.9800
C46 C45 1.519(5)
C46 C53 1.551(6)
C46 C47 1.510(6)
C29 C30 1.387(6)
C29 C34 1.383(6)
C10 H10 0.9300
C10 C11 1.362(5)
C10 C9 1.397(6)
C21 H21 0.9300
C21 C22 1.390(6)
C21 C20 1.369(7)
C45 C44 1.397(5)
C3 C4 1.365(5)
C3 C12 1.419(5)
C23 H23 0.9800
C23 C22 1.515(6)
C23 C25 1.515(6)
C23 C24 1.525(6)
C59 H59 0.9300
C59 C60 1.366(6)
C44 H44 0.9300
C44 C42 1.380(6)
C6 H6 0.9300
C6 C7 1.422(6)
C6 C5 1.357(6)
C52 H52 0.9300
C52 C47 1.375(6)
C52 C51 1.395(8)
C4 H4 0.9300
C4 C5 1.417(6)
C11 C12 1.429(5)
C19 H19 0.9300
C19 C20 1.370(7)
C53 C54 1.379(6)
C53 C58 1.363(6)
C7 C12 1.374(5)
C7 C8 1.407(6)
C42 C43 1.506(6)
C63 H63 0.9300
C63 C62 1.367(6)
C36 H36 0.9300
C36 C37 1.390(6)
C49 H49 0.9300
C49 C48 1.371(7)
C49 C50 1.343(8)
C5 H5 0.9300
C62 H62 0.9300
C40 H40 0.9300
C40 C39 1.380(6)
C55 H55 0.9300
C55 C54 1.383(7)
C55 C56 1.346(8)
C16 H16 0.9800
C16 C18 1.545(6)
C16 C17 1.515(7)
C47 C48 1.383(6)
C57 H57 0.9300
C57 C58 1.409(7)
C57 C56 1.375(8)
C54 H54 0.9300
C48 H48 0.9300
C9 H9 0.9300
C9 C8 1.376(6)
C8 H8 0.9300
C30 H30 0.9300
C30 C31 1.383(6)
C31 H31 0.9300
C31 C32 1.358(8)
C18 H18A 0.9600
C18 H18B 0.9600
C18 H18C 0.9600
C34 H34 0.9300
C34 C33 1.387(6)
C50 H50 0.9300
C50 C51 1.377(9)
C32 H32 0.9300
C32 C33 1.365(7)
C51 H51 0.9300
C37 H37 0.9300
C37 C38 1.361(7)
C58 H58 0.9300
C39 H39 0.9300
C39 C38 1.367(7)
C20 H20 0.9300
C38 H38 0.9300
C25 H25A 0.9600
C25 H25B 0.9600
C25 H25C 0.9600
C33 H33 0.9300
C24 H24A 0.9600
C24 H24B 0.9600
C24 H24C 0.9600
C56 H56 0.9300
C43 H43A 0.9600
C43 H43B 0.9600
C43 H43C 0.9600
C17 H17A 0.9600
C17 H17B 0.9600
C17 H17C 0.9600
Cl5 C64 1.693(9)
Cl4 C64 1.724(9)
C64 H64A 0.9700
C64 H64B 0.9700

loop_
_geom_torsion_atom_site_label_1
_geom_torsion_atom_site_label_2
_geom_torsion_atom_site_label_3
_geom_torsion_atom_site_label_4
_geom_torsion
Pd1 N3 C59 C60 -178.7(3)
Pd1 N3 C63 C62 179.2(4)
Cl2 Pd1 N3 C59 4.5(3)
Cl2 Pd1 N3 C63 -173.6(4)
Cl2 Pd1 C1 N1 101.3(3)
Cl2 Pd1 C1 N2 -81.9(3)
Cl1 Pd1 N3 C59 -176.0(3)
Cl1 Pd1 N3 C63 5.9(4)
Cl1 Pd1 C1 N1 -78.2(3)
Cl1 Pd1 C1 N2 98.6(3)
N3 Pd1 C1 N1 -60(7)
N3 Pd1 C1 N2 117(6)
N3 C59 C60 Cl3 179.7(3)
N3 C59 C60 C61 -0.1(7)
N3 C63 C62 C61 -1.0(9)
N1 C2 C13 N2 2.2(4)
N1 C2 C13 C11 -179.2(3)
N1 C2 C3 C4 -0.9(9)
N1 C2 C3 C12 -179.7(5)
N1 C14 C22 C21 179.7(4)
N1 C14 C22 C23 -3.1(6)
N2 C26 C27 C28 -0.1(5)
N2 C26 C27 C41 -176.9(3)
N2 C26 C45 C46 -0.2(6)
N2 C26 C45 C44 175.7(4)
N2 C13 C11 C10 -4.5(9)
N2 C13 C11 C12 176.3(5)
C1 Pd1 N3 C59 166(6)
C1 Pd1 N3 C63 -12(7)
C1 N1 C2 C13 -2.3(4)
C1 N1 C2 C3 175.1(5)
C1 N1 C14 C15 100.6(4)
C1 N1 C14 C22 -83.8(5)
C1 N2 C26 C27 -89.5(5)
C1 N2 C26 C45 94.8(4)
C1 N2 C13 C2 -1.3(4)
C1 N2 C13 C11 -179.2(5)
C15 C14 C22 C21 -4.9(6)
C15 C14 C22 C23 172.3(4)
C15 C19 C20 C21 -2.6(8)
C2 N1 C1 Pd1 178.8(3)
C2 N1 C1 N2 1.5(4)
C2 N1 C14 C15 -84.1(5)
C2 N1 C14 C22 91.5(4)
C2 C13 C11 C10 177.6(5)
C2 C13 C11 C12 -1.6(4)
C2 C3 C4 C5 -178.6(4)
C2 C3 C12 C11 1.4(4)
C2 C3 C12 C7 179.1(4)
C26 N2 C1 Pd1 4.1(5)
C26 N2 C1 N1 -178.6(3)
C26 N2 C13 C2 177.2(3)
C26 N2 C13 C11 -0.7(7)
C26 C27 C41 C42 1.5(6)
C26 C45 C44 C42 1.0(6)
C14 N1 C1 Pd1 -5.3(5)
C14 N1 C1 N2 177.3(3)
C14 N1 C2 C13 -178.3(3)
C14 N1 C2 C3 -0.9(7)
C14 C15 C19 C20 -0.8(7)
C14 C15 C16 C18 -140.5(4)
C14 C15 C16 C17 96.4(5)
C13 N2 C1 Pd1 -177.3(3)
C13 N2 C1 N1 -0.1(4)
C13 N2 C26 C27 92.2(4)
C13 N2 C26 C45 -83.5(5)
C13 C2 C3 C4 176.5(5)
C13 C2 C3 C12 -2.4(4)
C13 C11 C12 C3 0.0(4)
C13 C11 C12 C7 -177.7(4)
C28 C27 C41 C42 -175.4(4)
C28 C35 C36 C37 172.5(4)
C28 C35 C40 C39 -172.5(4)
C28 C29 C30 C31 178.8(4)
C28 C29 C34 C33 -177.6(4)
C27 C26 C45 C46 -175.8(4)
C27 C26 C45 C44 0.1(6)
C27 C28 C35 C36 126.9(4)
C27 C28 C35 C40 -59.0(5)
C27 C28 C29 C30 129.2(4)
C27 C28 C29 C34 -53.5(5)
C27 C41 C42 C44 -0.4(7)
C27 C41 C42 C43 178.6(4)
C35 C28 C27 C26 148.8(4)
C35 C28 C27 C41 -34.4(5)
C35 C28 C29 C30 -100.5(4)
C35 C28 C29 C34 76.8(5)
C35 C36 C37 C38 0.0(8)
C35 C40 C39 C38 -0.2(8)
C46 C45 C44 C42 176.9(4)
C46 C53 C54 C55 -172.5(4)
C46 C53 C58 C57 174.2(5)
C46 C47 C48 C49 -179.6(4)
C29 C28 C27 C26 -80.2(5)
C29 C28 C27 C41 96.5(4)
C29 C28 C35 C36 -2.4(6)
C29 C28 C35 C40 171.7(4)
C29 C30 C31 C32 -1.6(7)
C29 C34 C33 C32 -0.5(7)
C10 C11 C12 C3 -179.4(4)
C10 C11 C12 C7 2.9(6)
C10 C9 C8 C7 -0.1(7)
C45 C26 C27 C28 175.5(3)
C45 C26 C27 C41 -1.3(6)
C45 C46 C53 C54 -154.2(4)
C45 C46 C53 C58 32.1(6)
C45 C46 C47 C52 -130.6(4)
C45 C46 C47 C48 51.2(5)
C45 C44 C42 C41 -0.9(7)
C45 C44 C42 C43 -179.9(4)
C3 C2 C13 N2 -176.1(3)
C3 C2 C13 C11 2.5(4)
C3 C4 C5 C6 -0.3(7)
C59 N3 C63 C62 1.0(8)
C60 C61 C62 C63 0.4(9)
C6 C7 C12 C3 0.3(6)
C6 C7 C12 C11 177.7(4)
C6 C7 C8 C9 -179.2(4)
C52 C47 C48 C49 2.2(7)
C4 C3 C12 C11 -177.7(3)
C4 C3 C12 C7 0.0(6)
C11 C10 C9 C8 0.2(6)
C19 C15 C14 N1 180.0(4)
C19 C15 C14 C22 4.7(6)
C19 C15 C16 C18 43.7(6)
C19 C15 C16 C17 -79.4(5)
C22 C21 C20 C19 2.3(8)
C53 C46 C45 C26 -145.1(4)
C53 C46 C45 C44 39.1(6)
C53 C46 C47 C52 99.5(5)
C53 C46 C47 C48 -78.7(5)
C7 C6 C5 C4 0.6(7)
C12 C3 C4 C5 0.1(6)
C12 C7 C8 C9 1.4(6)
C63 N3 C59 C60 -0.4(7)
C36 C35 C40 C39 1.8(7)
C36 C37 C38 C39 1.6(8)
C49 C50 C51 C52 0.5(9)
C5 C6 C7 C12 -0.5(6)
C5 C6 C7 C8 -179.9(4)
C62 C61 C60 Cl3 -179.7(4)
C62 C61 C60 C59 0.1(8)
C40 C35 C36 C37 -1.6(7)
C40 C39 C38 C37 -1.5(9)
C16 C15 C14 N1 4.1(6)
C16 C15 C14 C22 -171.2(4)
C16 C15 C19 C20 175.2(5)
C47 C46 C45 C26 86.3(5)
C47 C46 C45 C44 -89.5(5)
C47 C46 C53 C54 -25.9(6)
C47 C46 C53 C58 160.3(4)
C47 C52 C51 C50 0.7(8)
C54 C53 C58 C57 0.4(7)
C54 C55 C56 C57 2.4(10)
C48 C49 C50 C51 -0.4(9)
C9 C10 C11 C13 179.4(4)
C9 C10 C11 C12 -1.4(6)
C8 C7 C12 C3 179.7(4)
C8 C7 C12 C11 -2.8(6)
C30 C29 C34 C33 -0.3(6)
C30 C31 C32 C33 0.8(8)
C31 C32 C33 C34 0.3(8)
C34 C29 C30 C31 1.3(6)
C50 C49 C48 C47 -1.0(8)
C51 C52 C47 C46 179.7(4)
C51 C52 C47 C48 -2.0(7)
C58 C53 C54 C55 1.4(7)
C58 C57 C56 C55 -0.6(10)
C20 C21 C22 C14 1.3(7)
C20 C21 C22 C23 -176.0(4)
C25 C23 C22 C14 -94.9(5)
C25 C23 C22 C21 82.3(5)
C24 C23 C22 C14 142.7(4)
C24 C23 C22 C21 -40.1(6)
C56 C55 C54 C53 -2.9(9)
C56 C57 C58 C53 -0.8(9)
